data_1548929
loop_
_publ_author_name
'Mundil, Robert'
'Sokolohorskyj, Anatolij'
'Ho\<sek, Jan'
'Cva\<cka, Josef'
'C\'isa\<rov\'a, Ivana'
'Kv\'i\<cala, Jaroslav'
'Merna, Jan'

_publ_section_title
;
 Nickel and palladium complexes with fluorinated alkyl substituted
 \a-diimine ligands for living/controlled olefin polymerization
;
_journal_issue 10
_journal_name_full 'Polymer Chemistry'
_journal_page_first 1234
_journal_paper_doi 10.1039/C8PY00201K
_journal_volume 9
_journal_year 2018
_chemical_compound_source 'synthesized by the authors'
_chemical_formula_moiety 'C96 H84 Br4 F44 N4 Ni2, 2(C H2 Cl2)'
_chemical_formula_sum 'C49 H44 Br2 Cl2 F22 N2 Ni'
_chemical_formula_weight 1368.29
_space_group_crystal_system orthorhombic
_space_group_IT_number 72
_space_group_name_Hall '-I 2 2c'
_space_group_name_H-M_alt 'I b a m'
_symmetry_space_group_name_Hall '-I 2 2c'
_symmetry_space_group_name_H-M 'I b a m'
_atom_sites_solution_hydrogens geom
_audit_creation_method SHELXL-2017/1
_audit_update_record
;
2017-12-12 deposited with the CCDC.
2018-02-16 downloaded from the CCDC.
;
_cell_angle_alpha 90
_cell_angle_beta 90
_cell_angle_gamma 90
_cell_formula_units_Z 8
_cell_length_a 20.5269(14)
_cell_length_b 21.5497(14)
_cell_length_c 34.938(3)
_cell_measurement_reflns_used 9744
_cell_measurement_temperature 150(2)
_cell_measurement_theta_max 26.9942
_cell_measurement_theta_min 2.2129
_cell_volume 15455(2)
_computing_cell_refinement 'SAINT V8.37A (Bruker AXS Inc., 2015)'
_computing_data_collection 'Bruker Instrument Service vV6.2.4'
_computing_data_reduction 'SAINT V8.37A (Bruker AXS Inc., 2015)'
_computing_structure_refinement 'SHELXL-2017/1 (Sheldrick, 2017)'
_computing_structure_solution 'XT, VERSION 2014/5'
_diffrn_ambient_temperature 150(2)
_diffrn_detector_area_resol_mean 10.4167
_diffrn_measured_fraction_theta_full 0.999
_diffrn_measured_fraction_theta_max 0.999
_diffrn_measurement_device_type 'Bruker D8 VENTURE Kappa Duo PHOTON 100 CMOS'
_diffrn_measurement_method '\f and \w scans'
_diffrn_radiation_monochromator 'Quazar Mo multilayer optic'
_diffrn_radiation_type MoK\a
_diffrn_radiation_wavelength 0.71073
_diffrn_reflns_av_R_equivalents 0.0493
_diffrn_reflns_av_unetI/netI 0.0242
_diffrn_reflns_Laue_measured_fraction_full 0.999
_diffrn_reflns_Laue_measured_fraction_max 0.999
_diffrn_reflns_limit_h_max 25
_diffrn_reflns_limit_h_min -26
_diffrn_reflns_limit_k_max 27
_diffrn_reflns_limit_k_min -26
_diffrn_reflns_limit_l_max 44
_diffrn_reflns_limit_l_min -44
_diffrn_reflns_number 96348
_diffrn_reflns_point_group_measured_fraction_full 0.999
_diffrn_reflns_point_group_measured_fraction_max 0.999
_diffrn_reflns_theta_full 25.242
_diffrn_reflns_theta_max 27.000
_diffrn_reflns_theta_min 2.213
_diffrn_source 'I\mS  micro-focus sealed tube'
_exptl_absorpt_coefficient_mu 1.433
_exptl_absorpt_correction_T_max 0.72
_exptl_absorpt_correction_T_min 0.38
_exptl_absorpt_correction_type 'Numerical Mu From Formula'
_exptl_absorpt_process_details
;
SADABS-2016/2 - Bruker AXS area detector scaling and absorption correction
;
_exptl_crystal_colour 'dark red'
_exptl_crystal_density_diffrn 1.176
_exptl_crystal_description prism
_exptl_crystal_F_000 5456
_exptl_crystal_size_max 0.401
_exptl_crystal_size_mid 0.275
_exptl_crystal_size_min 0.244
_refine_diff_density_max 1.746
_refine_diff_density_min -0.959
_refine_diff_density_rms 0.106
_refine_ls_extinction_coef 0.00032(7)
_refine_ls_extinction_expression Fc^*^=kFc[1+0.001xFc^2^\l^3^/sin(2\q)]^-1/4^
_refine_ls_extinction_method 'SHELXL-2017/1 (Sheldrick 2017)'
_refine_ls_goodness_of_fit_ref 1.092
_refine_ls_hydrogen_treatment constr
_refine_ls_matrix_type full
_refine_ls_number_parameters 364
_refine_ls_number_reflns 8583
_refine_ls_number_restraints 12
_refine_ls_restrained_S_all 1.115
_refine_ls_R_factor_all 0.0853
_refine_ls_R_factor_gt 0.0591
_refine_ls_shift/su_max 0.001
_refine_ls_shift/su_mean 0.000
_refine_ls_structure_factor_coef Fsqd
_refine_ls_weighting_details 'w=1/[\s^2^(Fo^2^)+(0.0995P)^2^+72.5411P] where P=(Fo^2^+2Fc^2^)/3'
_refine_ls_weighting_scheme calc
_refine_ls_wR_factor_gt 0.1670
_refine_ls_wR_factor_ref 0.1935
_reflns_Friedel_coverage 0.000
_reflns_number_gt 6447
_reflns_number_total 8583
_reflns_threshold_expression 'I > 2\s(I)'
_cod_data_source_file c8py00201k2.cif
_cod_data_source_block mo_ts299_merna_sq
_cod_depositor_comments 'Adding full bibliography for 1548928--1548929.cif.'
_cod_original_cell_volume 15454.9(18)
_cod_database_code 1548929
_shelx_shelxl_version_number 2017/1
_shelx_space_group_comment
;
The symmetry employed for this shelxl refinement is uniquely defined
by the following loop, which should always be used as a source of
symmetry information in preference to the above space-group names.
They are only intended as comments.
;
_shelx_estimated_absorpt_t_min 0.597
_shelx_estimated_absorpt_t_max 0.721

loop_
_space_group_symop_operation_xyz
'x, y, z'
'-x, -y, z'
'-x+1/2, y+1/2, -z'
'x+1/2, -y+1/2, -z'
'x+1/2, y+1/2, z+1/2'
'-x+1/2, -y+1/2, z+1/2'
'-x+1, y+1, -z+1/2'
'x+1, -y+1, -z+1/2'
'-x, -y, -z'
'x, y, -z'
'x-1/2, -y-1/2, z'
'-x-1/2, y-1/2, z'
'-x+1/2, -y+1/2, -z+1/2'
'x+1/2, y+1/2, -z+1/2'
'x, -y, z+1/2'
'-x, y, z+1/2'

loop_
_atom_site_label
_atom_site_type_symbol
_atom_site_fract_x
_atom_site_fract_y
_atom_site_fract_z
_atom_site_U_iso_or_equiv
_atom_site_adp_type
_atom_site_occupancy
_atom_site_site_symmetry_order
_atom_site_calc_flag
_atom_site_refinement_flags_posn
_atom_site_refinement_flags_adp
_atom_site_refinement_flags_occupancy
Ni1 Ni 0.46261(3) 0.42484(3) 0.500000 0.02502(18) Uani 1 2 d S T P
N1 N 0.40044(14) 0.37850(14) 0.53857(8) 0.0257(6) Uani 1 1 d . . .
Br1 Br 0.500000 0.500000 0.54938(2) 0.03341(17) Uani 1 2 d S T P
Br2 Br 0.55046(3) 0.35171(3) 0.500000 0.03980(19) Uani 1 2 d S T P
C1 C 0.36264(17) 0.34022(17) 0.52160(10) 0.0261(7) Uani 1 1 d . . .
C2 C 0.31186(18) 0.29707(18) 0.53407(11) 0.0295(8) Uani 1 1 d . . .
C3 C 0.2868(2) 0.2787(2) 0.56911(11) 0.0344(9) Uani 1 1 d . . .
H3 H 0.304313 0.294426 0.592349 0.041 Uiso 1 1 calc R U .
C4 C 0.2349(2) 0.2362(2) 0.56934(13) 0.0414(10) Uani 1 1 d . . .
H4 H 0.218409 0.222625 0.593317 0.050 Uiso 1 1 calc R U .
C5 C 0.2067(2) 0.2133(2) 0.53635(13) 0.0401(10) Uani 1 1 d . . .
H5 H 0.171187 0.185215 0.538021 0.048 Uiso 1 1 calc R U .
C6 C 0.2307(3) 0.2315(3) 0.500000 0.0344(12) Uani 1 2 d S T P
C7 C 0.2838(3) 0.2735(3) 0.500000 0.0301(11) Uani 1 2 d S T P
C8 C 0.39359(17) 0.38561(17) 0.57960(10) 0.0273(7) Uani 1 1 d . . .
C9 C 0.35187(18) 0.43261(18) 0.59254(11) 0.0296(8) Uani 1 1 d . . .
C10 C 0.3424(2) 0.4374(2) 0.63214(12) 0.0355(9) Uani 1 1 d . . .
H10 H 0.313605 0.468242 0.641757 0.043 Uiso 1 1 calc R U .
C11 C 0.3741(2) 0.3981(2) 0.65775(11) 0.0358(9) Uani 1 1 d . . .
C12 C 0.4163(2) 0.3534(2) 0.64352(11) 0.0345(8) Uani 1 1 d . . .
H12 H 0.437784 0.326419 0.660942 0.041 Uiso 1 1 calc R U .
C13 C 0.42813(19) 0.34676(18) 0.60418(11) 0.0302(8) Uani 1 1 d . . .
C14 C 0.3160(2) 0.4756(2) 0.56498(12) 0.0374(9) Uani 1 1 d . . .
H14 H 0.337765 0.472173 0.539471 0.045 Uiso 1 1 calc R U .
C15 C 0.2461(3) 0.4552(3) 0.5600(2) 0.0732(19) Uani 1 1 d . . .
H15A H 0.222652 0.460593 0.584244 0.110 Uiso 1 1 calc R U .
H15B H 0.245038 0.411351 0.552580 0.110 Uiso 1 1 calc R U .
H15C H 0.225323 0.480296 0.540109 0.110 Uiso 1 1 calc R U .
C16 C 0.3194(3) 0.5425(2) 0.57704(17) 0.0553(13) Uani 1 1 d . . .
H16A H 0.301964 0.568848 0.556561 0.083 Uiso 1 1 calc R U .
H16B H 0.364787 0.553893 0.582069 0.083 Uiso 1 1 calc R U .
H16C H 0.293514 0.548504 0.600333 0.083 Uiso 1 1 calc R U .
C17 C 0.4770(2) 0.2993(2) 0.59068(12) 0.0368(9) Uani 1 1 d . . .
H17 H 0.476418 0.299346 0.562063 0.044 Uiso 1 1 calc R U .
C18 C 0.4600(3) 0.2331(2) 0.60425(16) 0.0545(13) Uani 1 1 d . . .
H18A H 0.460765 0.231667 0.632277 0.082 Uiso 1 1 calc R U .
H18B H 0.492012 0.203767 0.594003 0.082 Uiso 1 1 calc R U .
H18C H 0.416447 0.221962 0.595071 0.082 Uiso 1 1 calc R U .
C19 C 0.5452(2) 0.3165(3) 0.60339(15) 0.0501(12) Uani 1 1 d . . .
H19A H 0.556135 0.357942 0.593713 0.075 Uiso 1 1 calc R U .
H19B H 0.576328 0.286218 0.593254 0.075 Uiso 1 1 calc R U .
H19C H 0.547288 0.316602 0.631408 0.075 Uiso 1 1 calc R U .
C20 C 0.3660(2) 0.4056(2) 0.70063(11) 0.0421(10) Uani 1 1 d . . .
H20A H 0.401020 0.382328 0.713765 0.051 Uiso 1 1 calc R U .
H20B H 0.371084 0.450033 0.707300 0.051 Uiso 1 1 calc R U .
C21 C 0.3017(2) 0.3835(2) 0.71500(12) 0.0423(10) Uani 1 1 d . . .
C22 C 0.2956(3) 0.3867(2) 0.75937(13) 0.0458(11) Uani 1 1 d . . .
C23 C 0.2316(3) 0.3686(3) 0.77721(14) 0.0560(13) Uani 1 1 d . . .
C24 C 0.2257(3) 0.3773(3) 0.82093(16) 0.0643(15) Uani 1 1 d . . .
C25 C 0.1696(4) 0.3527(5) 0.8410(2) 0.092(3) Uani 1 1 d . . .
F1 F 0.2888(2) 0.32547(16) 0.70414(9) 0.0757(11) Uani 1 1 d . . .
F2 F 0.25328(15) 0.42003(18) 0.70061(8) 0.0629(9) Uani 1 1 d . . .
F3 F 0.34207(19) 0.3497(2) 0.77394(9) 0.0820(12) Uani 1 1 d . . .
F4 F 0.31072(19) 0.44358(17) 0.77096(9) 0.0717(10) Uani 1 1 d . . .
F5 F 0.2224(3) 0.3079(2) 0.77049(14) 0.135(2) Uani 1 1 d . . .
F6 F 0.1838(2) 0.3969(3) 0.76080(13) 0.1221(18) Uani 1 1 d . U .
F7 F 0.2806(2) 0.3706(3) 0.83893(10) 0.1060(17) Uani 1 1 d . . .
F8 F 0.2184(3) 0.4419(2) 0.82617(15) 0.123(2) Uani 1 1 d . . .
F9 F 0.1660(2) 0.3701(2) 0.87682(10) 0.0952(14) Uani 1 1 d . . .
F10 F 0.1812(3) 0.2883(3) 0.84255(16) 0.1241(18) Uani 1 1 d . U .
F11 F 0.1146(2) 0.3610(3) 0.82412(13) 0.1192(19) Uani 1 1 d . . .
C1S C 0.500000 0.500000 0.1526(2) 0.0502(16) Uani 1 2 d S T P
H1S1 H 0.470455 0.524249 0.135965 0.060 Uiso 0.5 1 calc R U P
H1S2 H 0.529547 0.475751 0.135966 0.060 Uiso 0.5 1 calc R U P
Cl1 Cl 0.45382(8) 0.44895(8) 0.18077(6) 0.0754(5) Uani 1 1 d . . .

loop_
_atom_site_aniso_label
_atom_site_aniso_U_11
_atom_site_aniso_U_22
_atom_site_aniso_U_33
_atom_site_aniso_U_23
_atom_site_aniso_U_13
_atom_site_aniso_U_12
Ni1 0.0218(3) 0.0322(4) 0.0211(3) 0.000 0.000 -0.0035(2)
N1 0.0227(14) 0.0303(15) 0.0240(14) 0.0010(12) -0.0006(11) -0.0022(12)
Br1 0.0386(3) 0.0403(3) 0.0214(3) 0.000 0.000 -0.0147(2)
Br2 0.0288(3) 0.0559(4) 0.0346(3) 0.000 0.000 0.0109(2)
C1 0.0224(16) 0.0304(18) 0.0254(19) -0.0002(14) 0.0003(13) -0.0016(14)
C2 0.0256(18) 0.0327(19) 0.0301(19) 0.0031(15) -0.0007(14) -0.0042(15)
C3 0.0316(19) 0.043(2) 0.0290(19) 0.0059(17) 0.0001(15) -0.0074(17)
C4 0.036(2) 0.052(3) 0.037(2) 0.0095(19) 0.0012(17) -0.0131(19)
C5 0.035(2) 0.044(2) 0.042(2) 0.0052(19) 0.0005(18) -0.0164(18)
C6 0.032(3) 0.034(3) 0.036(3) 0.000 0.000 -0.007(2)
C7 0.028(3) 0.034(3) 0.028(3) 0.000 0.000 -0.001(2)
C8 0.0252(17) 0.0324(19) 0.0244(17) -0.0004(14) 0.0008(14) -0.0072(14)
C9 0.0287(18) 0.035(2) 0.0248(18) -0.0013(15) 0.0010(14) -0.0028(15)
C10 0.033(2) 0.043(2) 0.030(2) -0.0054(17) 0.0038(16) -0.0011(17)
C11 0.039(2) 0.046(2) 0.0227(18) 0.0008(16) 0.0012(15) -0.0085(18)
C12 0.033(2) 0.045(2) 0.0262(18) 0.0056(16) -0.0025(15) -0.0021(17)
C13 0.0313(19) 0.0312(19) 0.0280(18) 0.0018(15) -0.0032(15) -0.0017(15)
C14 0.037(2) 0.044(2) 0.031(2) -0.0008(17) -0.0002(17) 0.0091(18)
C15 0.053(3) 0.055(3) 0.112(5) 0.012(3) -0.036(3) 0.005(3)
C16 0.064(3) 0.043(3) 0.059(3) 0.001(2) -0.001(3) 0.006(2)
C17 0.037(2) 0.039(2) 0.034(2) 0.0065(17) 0.0011(17) 0.0059(17)
C18 0.064(3) 0.043(3) 0.056(3) 0.008(2) 0.007(2) 0.009(2)
C19 0.037(2) 0.067(3) 0.047(3) 0.007(2) -0.001(2) 0.008(2)
C20 0.047(2) 0.054(3) 0.026(2) -0.0013(18) 0.0014(17) -0.006(2)
C21 0.048(3) 0.052(3) 0.027(2) 0.0001(18) 0.0010(18) -0.007(2)
C22 0.057(3) 0.048(3) 0.033(2) 0.0042(19) 0.009(2) 0.000(2)
C23 0.053(3) 0.079(4) 0.036(2) 0.003(2) 0.004(2) -0.016(3)
C24 0.067(4) 0.084(4) 0.041(3) -0.001(3) 0.012(3) -0.012(3)
C25 0.078(5) 0.145(8) 0.052(4) 0.007(4) 0.015(3) -0.012(5)
F1 0.118(3) 0.0619(19) 0.0471(17) -0.0178(14) 0.0346(18) -0.043(2)
F2 0.0459(16) 0.106(3) 0.0370(15) 0.0154(15) 0.0025(12) 0.0042(16)
F3 0.081(2) 0.124(3) 0.0403(16) 0.0203(18) 0.0079(16) 0.038(2)
F4 0.098(3) 0.076(2) 0.0407(16) -0.0152(15) 0.0172(16) -0.040(2)
F5 0.194(6) 0.112(3) 0.098(3) -0.048(3) 0.083(4) -0.098(4)
F6 0.068(2) 0.228(5) 0.070(2) 0.055(3) 0.021(2) 0.019(3)
F7 0.069(2) 0.211(5) 0.0385(18) -0.007(2) 0.0057(17) -0.030(3)
F8 0.184(6) 0.088(3) 0.096(3) -0.020(3) 0.059(4) -0.038(3)
F9 0.108(3) 0.132(4) 0.0452(19) -0.012(2) 0.030(2) -0.029(3)
F10 0.158(4) 0.097(3) 0.117(4) 0.002(3) 0.026(3) -0.010(3)
F11 0.064(3) 0.222(6) 0.071(3) 0.035(3) 0.012(2) -0.027(3)
C1S 0.046(4) 0.061(4) 0.044(4) 0.000 0.000 0.014(3)
Cl1 0.0692(9) 0.0675(9) 0.0895(12) 0.0026(8) 0.0304(8) 0.0093(7)

loop_
_atom_type_symbol
_atom_type_description
_atom_type_scat_dispersion_real
_atom_type_scat_dispersion_imag
_atom_type_scat_source
C C 0.0033 0.0016 'International Tables Vol C Tables 4.2.6.8 and 6.1.1.4'
H H 0.0000 0.0000 'International Tables Vol C Tables 4.2.6.8 and 6.1.1.4'
Br Br -0.2901 2.4595 'International Tables Vol C Tables 4.2.6.8 and 6.1.1.4'
Cl Cl 0.1484 0.1585 'International Tables Vol C Tables 4.2.6.8 and 6.1.1.4'
F F 0.0171 0.0103 'International Tables Vol C Tables 4.2.6.8 and 6.1.1.4'
N N 0.0061 0.0033 'International Tables Vol C Tables 4.2.6.8 and 6.1.1.4'
Ni Ni 0.3393 1.1124 'International Tables Vol C Tables 4.2.6.8 and 6.1.1.4'

loop_
_geom_angle_atom_site_label_1
_geom_angle_atom_site_label_2
_geom_angle_atom_site_label_3
_geom_angle
_geom_angle_site_symmetry_1
_geom_angle_site_symmetry_3
N1 Ni1 N1 79.49(16) . 10_556
N1 Ni1 Br2 98.29(9) . .
N1 Ni1 Br2 98.29(9) 10_556 .
N1 Ni1 Br1 92.97(8) . .
N1 Ni1 Br1 159.84(9) 10_556 .
Br2 Ni1 Br1 101.31(2) . .
N1 Ni1 Br1 159.83(9) . 9_666
N1 Ni1 Br1 92.97(8) 10_556 9_666
Br2 Ni1 Br1 101.31(2) . 9_666
Br1 Ni1 Br1 87.82(3) . 9_666
C1 N1 C8 117.9(3) . .
C1 N1 Ni1 112.1(2) . .
C8 N1 Ni1 129.9(2) . .
Ni1 Br1 Ni1 92.18(3) . 9_666
N1 C1 C2 134.8(3) . .
N1 C1 C1 117.6(2) . 10_556
C2 C1 C1 107.3(2) . 10_556
C3 C2 C7 119.3(4) . .
C3 C2 C1 135.1(4) . .
C7 C2 C1 105.5(3) . .
C2 C3 C4 118.2(4) . .
C2 C3 H3 120.9 . .
C4 C3 H3 120.9 . .
C5 C4 C3 123.1(4) . .
C5 C4 H4 118.5 . .
C3 C4 H4 118.5 . .
C4 C5 C6 120.2(4) . .
C4 C5 H5 119.9 . .
C6 C5 H5 119.9 . .
C7 C6 C5 116.4(3) . 10_556
C7 C6 C5 116.4(3) . .
C5 C6 C5 127.3(5) 10_556 .
C6 C7 C2 122.8(2) . .
C6 C7 C2 122.8(2) . 10_556
C2 C7 C2 114.3(5) . 10_556
C13 C8 C9 123.1(3) . .
C13 C8 N1 119.8(3) . .
C9 C8 N1 117.1(3) . .
C10 C9 C8 117.2(4) . .
C10 C9 C14 120.7(4) . .
C8 C9 C14 122.0(3) . .
C11 C10 C9 121.6(4) . .
C11 C10 H10 119.2 . .
C9 C10 H10 119.2 . .
C12 C11 C10 118.9(4) . .
C12 C11 C20 119.8(4) . .
C10 C11 C20 121.2(4) . .
C11 C12 C13 122.0(4) . .
C11 C12 H12 119.0 . .
C13 C12 H12 119.0 . .
C8 C13 C12 117.0(4) . .
C8 C13 C17 123.6(3) . .
C12 C13 C17 119.4(4) . .
C16 C14 C15 110.8(4) . .
C16 C14 C9 112.6(4) . .
C15 C14 C9 110.7(4) . .
C16 C14 H14 107.5 . .
C15 C14 H14 107.5 . .
C9 C14 H14 107.5 . .
C14 C15 H15A 109.5 . .
C14 C15 H15B 109.5 . .
H15A C15 H15B 109.5 . .
C14 C15 H15C 109.5 . .
H15A C15 H15C 109.5 . .
H15B C15 H15C 109.5 . .
C14 C16 H16A 109.5 . .
C14 C16 H16B 109.5 . .
H16A C16 H16B 109.5 . .
C14 C16 H16C 109.5 . .
H16A C16 H16C 109.5 . .
H16B C16 H16C 109.5 . .
C13 C17 C19 110.9(4) . .
C13 C17 C18 112.3(4) . .
C19 C17 C18 110.2(4) . .
C13 C17 H17 107.7 . .
C19 C17 H17 107.7 . .
C18 C17 H17 107.7 . .
C17 C18 H18A 109.5 . .
C17 C18 H18B 109.5 . .
H18A C18 H18B 109.5 . .
C17 C18 H18C 109.5 . .
H18A C18 H18C 109.5 . .
H18B C18 H18C 109.5 . .
C17 C19 H19A 109.5 . .
C17 C19 H19B 109.5 . .
H19A C19 H19B 109.5 . .
C17 C19 H19C 109.5 . .
H19A C19 H19C 109.5 . .
H19B C19 H19C 109.5 . .
C21 C20 C11 113.3(4) . .
C21 C20 H20A 108.9 . .
C11 C20 H20A 108.9 . .
C21 C20 H20B 108.9 . .
C11 C20 H20B 108.9 . .
H20A C20 H20B 107.7 . .
F1 C21 F2 107.0(4) . .
F1 C21 C20 112.4(4) . .
F2 C21 C20 109.6(4) . .
F1 C21 C22 108.1(4) . .
F2 C21 C22 106.4(4) . .
C20 C21 C22 113.1(4) . .
F4 C22 F3 105.5(5) . .
F4 C22 C23 108.5(4) . .
F3 C22 C23 108.0(4) . .
F4 C22 C21 109.1(4) . .
F3 C22 C21 107.1(4) . .
C23 C22 C21 118.0(4) . .
F6 C23 F5 106.0(6) . .
F6 C23 C22 110.9(5) . .
F5 C23 C22 107.6(5) . .
F6 C23 C24 108.8(5) . .
F5 C23 C24 106.3(5) . .
C22 C23 C24 116.5(5) . .
F7 C24 F8 98.0(6) . .
F7 C24 C25 114.5(6) . .
F8 C24 C25 102.2(6) . .
F7 C24 C23 113.5(5) . .
F8 C24 C23 104.8(5) . .
C25 C24 C23 119.8(6) . .
F11 C25 F9 110.5(7) . .
F11 C25 F10 107.6(8) . .
F9 C25 F10 104.7(6) . .
F11 C25 C24 115.2(6) . .
F9 C25 C24 113.8(7) . .
F10 C25 C24 104.1(7) . .
Cl1 C1S Cl1 111.8(4) . 2_665
Cl1 C1S H1S1 109.3 . .
Cl1 C1S H1S1 109.3 2_665 .
Cl1 C1S H1S2 109.3 . .
Cl1 C1S H1S2 109.3 2_665 .
H1S1 C1S H1S2 107.9 . .

loop_
_geom_bond_atom_site_label_1
_geom_bond_atom_site_label_2
_geom_bond_distance
_geom_bond_site_symmetry_2
Ni1 N1 2.107(3) .
Ni1 N1 2.107(3) 10_556
Ni1 Br2 2.3948(9) .
Ni1 Br1 2.4879(6) .
Ni1 Br1 2.4879(6) 9_666
N1 C1 1.278(5) .
N1 C8 1.449(5) .
C1 C2 1.463(5) .
C1 C1 1.509(7) 10_556
C2 C3 1.385(5) .
C2 C7 1.417(5) .
C3 C4 1.405(6) .
C3 H3 0.9500 .
C4 C5 1.381(6) .
C4 H4 0.9500 .
C5 C6 1.418(5) .
C5 H5 0.9500 .
C6 C7 1.416(8) .
C8 C13 1.393(5) .
C8 C9 1.401(5) .
C9 C10 1.401(5) .
C9 C14 1.527(6) .
C10 C11 1.394(6) .
C10 H10 0.9500 .
C11 C12 1.389(6) .
C11 C20 1.516(5) .
C12 C13 1.403(5) .
C12 H12 0.9500 .
C13 C17 1.508(6) .
C14 C16 1.503(7) .
C14 C15 1.510(7) .
C14 H14 1.0000 .
C15 H15A 0.9800 .
C15 H15B 0.9800 .
C15 H15C 0.9800 .
C16 H16A 0.9800 .
C16 H16B 0.9800 .
C16 H16C 0.9800 .
C17 C19 1.514(6) .
C17 C18 1.543(6) .
C17 H17 1.0000 .
C18 H18A 0.9800 .
C18 H18B 0.9800 .
C18 H18C 0.9800 .
C19 H19A 0.9800 .
C19 H19B 0.9800 .
C19 H19C 0.9800 .
C20 C21 1.491(6) .
C20 H20A 0.9900 .
C20 H20B 0.9900 .
C21 F1 1.333(6) .
C21 F2 1.364(6) .
C21 C22 1.557(6) .
C22 F4 1.327(6) .
C22 F3 1.343(6) .
C22 C23 1.506(7) .
C23 F6 1.291(7) .
C23 F5 1.342(7) .
C23 C24 1.543(7) .
C24 F7 1.298(7) .
C24 F8 1.413(8) .
C24 C25 1.449(9) .
C25 F11 1.286(9) .
C25 F9 1.308(8) .
C25 F10 1.411(10) .
C1S Cl1 1.754(4) .
C1S Cl1 1.754(4) 2_665
C1S H1S1 0.9900 .
C1S H1S2 0.9900 .
